data_7228386
loop_
_publ_author_name
'Campos, Jose Jesus'
'Garc\'ia Grajeda, Blanca A.'
'Hern\'andez, Ir\'an Fernando'
'Guerrero, Jorge Antonio'
'H\"opfl, Herbert'
'Cruz, Adriana'

_publ_section_title
;
 Supramolecular networks in molecular complexes of pyridine boronic acids
 and polycarboxylic acids: Synthesis, structural characterization and
 fluorescent properties
;
_journal_name_full CrystEngComm
_journal_paper_doi 10.1039/C7CE00762K
_journal_year 2017
_chemical_formula_moiety 'C10 H4 O8, 2(C5 H7 B N O2)'
_chemical_formula_sum 'C20 H18 B2 N2 O12'
_chemical_formula_weight 499.98
_chemical_name_systematic
; 
 ? 
;
_space_group_IT_number 2
_symmetry_cell_setting triclinic
_symmetry_space_group_name_Hall '-P 1'
_symmetry_space_group_name_H-M 'P -1'
_atom_sites_solution_hydrogens geom
_atom_sites_solution_primary direct
_atom_sites_solution_secondary difmap
_audit_creation_method SHELXL-97
_audit_update_record
;
2015-09-03 deposited with the CCDC.
2017-06-05 downloaded from the CCDC.
;
_cell_angle_alpha 83.434(10)
_cell_angle_beta 71.683(10)
_cell_angle_gamma 87.853(10)
_cell_formula_units_Z 1
_cell_length_a 6.283(4)
_cell_length_b 9.068(6)
_cell_length_c 9.413(6)
_cell_measurement_reflns_used 3035
_cell_measurement_temperature 100(2)
_cell_measurement_theta_max 28.28
_cell_measurement_theta_min 2.26
_cell_volume 505.8(6)
_computing_cell_refinement 'Bruker SAINT'
_computing_data_collection 'Bruker SMART'
_computing_data_reduction 'Bruker SAINT'
_computing_molecular_graphics 'Bruker SHELXTL'
_computing_publication_material 'Bruker SHELXTL'
_computing_structure_refinement 'SHELXL-97 (Sheldrick, 1997)'
_computing_structure_solution 'SHELXS-97 (Sheldrick, 1990)'
_diffrn_ambient_temperature 100(2)
_diffrn_measured_fraction_theta_full 0.985
_diffrn_measured_fraction_theta_max 0.985
_diffrn_measurement_device_type 'CCD area detector'
_diffrn_measurement_method 'phi and omega scans'
_diffrn_radiation_monochromator graphite
_diffrn_radiation_source 'fine-focus sealed tube'
_diffrn_radiation_type MoK\a
_diffrn_radiation_wavelength 0.71073
_diffrn_reflns_av_R_equivalents 0.0381
_diffrn_reflns_av_sigmaI/netI 0.0679
_diffrn_reflns_limit_h_max 8
_diffrn_reflns_limit_h_min -8
_diffrn_reflns_limit_k_max 11
_diffrn_reflns_limit_k_min -11
_diffrn_reflns_limit_l_max 11
_diffrn_reflns_limit_l_min -11
_diffrn_reflns_number 4263
_diffrn_reflns_theta_full 27.00
_diffrn_reflns_theta_max 27.00
_diffrn_reflns_theta_min 2.26
_exptl_absorpt_coefficient_mu 0.135
_exptl_absorpt_correction_T_max 0.95
_exptl_absorpt_correction_T_min 0.94
_exptl_absorpt_correction_type multi-scan
_exptl_absorpt_process_details SADABS
_exptl_crystal_colour colorless
_exptl_crystal_density_diffrn 1.642
_exptl_crystal_density_method 'not measured'
_exptl_crystal_description block
_exptl_crystal_F_000 258
_exptl_crystal_size_max 0.47
_exptl_crystal_size_mid 0.43
_exptl_crystal_size_min 0.36
_refine_diff_density_max 0.296
_refine_diff_density_min -0.273
_refine_diff_density_rms 0.064
_refine_ls_extinction_method none
_refine_ls_goodness_of_fit_ref 1.043
_refine_ls_hydrogen_treatment mixed
_refine_ls_matrix_type full
_refine_ls_number_parameters 175
_refine_ls_number_reflns 2164
_refine_ls_number_restraints 3
_refine_ls_restrained_S_all 1.042
_refine_ls_R_factor_all 0.0523
_refine_ls_R_factor_gt 0.0464
_refine_ls_shift/su_max 0.000
_refine_ls_shift/su_mean 0.000
_refine_ls_structure_factor_coef Fsqd
_refine_ls_weighting_details 'calc w=1/[\s^2^(Fo^2^)+(0.0426P)^2^+0.2059P] where P=(Fo^2^+2Fc^2^)/3'
_refine_ls_weighting_scheme calc
_refine_ls_wR_factor_gt 0.1172
_refine_ls_wR_factor_ref 0.1222
_reflns_number_gt 1911
_reflns_number_total 2164
_reflns_threshold_expression >2sigma(I)
_cod_data_source_file c7ce00762k2.cif
_cod_data_source_block jalbsecm
_cod_depositor_comments
;
The following automatic conversions were performed:

'_symmetry_cell_setting' value 'Triclinic' changed to 'triclinic'
according to
/home/data/users/saulius/crontab/automatic-downloads/rss-feeds/RSC/lib/dictionaries/cif_core.dic
dictionary named 'cif_core.dic' version 2.4.2 from 2011-04-26.

Automatic conversion script
Id: cif_fix_values 4973 2017-02-22 13:04:09Z antanas 
;
_cod_original_cell_volume 505.8(5)
_cod_original_sg_symbol_H-M P-1
_cod_database_code 7228386

loop_
_symmetry_equiv_pos_as_xyz
'x, y, z'
'-x, -y, -z'

loop_
_atom_site_label
_atom_site_type_symbol
_atom_site_fract_x
_atom_site_fract_y
_atom_site_fract_z
_atom_site_U_iso_or_equiv
_atom_site_adp_type
_atom_site_occupancy
_atom_site_symmetry_multiplicity
_atom_site_calc_flag
_atom_site_refinement_flags
B1 B 1.1741(3) 0.50599(19) 0.2302(2) 0.0187(4) Uani 1 1 d .
N1 N 0.8032(2) 0.79730(14) 0.44514(15) 0.0187(3) Uani 1 1 d D
H1A H 0.805(3) 0.8416(19) 0.5184(14) 0.028 Uiso 1 1 d D
O1 O 1.3133(2) 0.48951(12) 0.31329(13) 0.0219(3) Uani 1 1 d D
H1' H 1.418(2) 0.4280(17) 0.288(2) 0.033 Uiso 1 1 d D
O2 O 1.1843(2) 0.43181(13) 0.11302(13) 0.0244(3) Uani 1 1 d D
H2' H 1.3030(19) 0.381(2) 0.093(2) 0.037 Uiso 1 1 d D
O3 O -0.1241(2) 1.17824(13) 0.35950(12) 0.0241(3) Uani 1 1 d .
H3' H -0.252(4) 1.224(2) 0.301(2) 0.036 Uiso 1 1 d .
O4 O 0.1972(2) 1.06442(12) 0.30840(12) 0.0213(3) Uani 1 1 d .
O5 O 0.3793(2) 0.72666(13) -0.23343(13) 0.0235(3) Uani 1 1 d .
O6 O 0.4525(2) 0.74210(12) -0.02321(13) 0.0231(3) Uani 1 1 d .
C1 C 0.9780(3) 0.62040(16) 0.28038(17) 0.0182(4) Uani 1 1 d .
C2 C 0.9676(3) 0.70063(16) 0.39829(17) 0.0185(4) Uani 1 1 d .
H2 H 1.0797 0.6865 0.4468 0.022 Uiso 1 1 calc R
C3 C 0.6428(3) 0.82149(17) 0.38131(18) 0.0201(4) Uani 1 1 d .
H3 H 0.5270 0.8909 0.4179 0.024 Uiso 1 1 calc R
C4 C 0.6438(3) 0.74712(17) 0.26358(18) 0.0206(4) Uani 1 1 d .
H4 H 0.5303 0.7646 0.2167 0.025 Uiso 1 1 calc R
C5 C 0.8127(3) 0.64575(17) 0.21345(18) 0.0202(4) Uani 1 1 d .
H5 H 0.8147 0.5928 0.1316 0.024 Uiso 1 1 calc R
C6 C 0.0038(3) 1.06126(15) 0.13034(16) 0.0162(3) Uani 1 1 d .
C7 C 0.1599(3) 0.95811(16) 0.06330(17) 0.0165(3) Uani 1 1 d .
H7 H 0.2739 0.9291 0.1074 0.020 Uiso 1 1 calc R
C8 C 0.1612(3) 0.89439(15) -0.06355(17) 0.0163(3) Uani 1 1 d .
C9 C 0.0321(3) 1.10492(16) 0.27366(17) 0.0170(3) Uani 1 1 d .
C10 C 0.3444(3) 0.77992(16) -0.10800(18) 0.0183(3) Uani 1 1 d .

loop_
_atom_site_aniso_label
_atom_site_aniso_U_11
_atom_site_aniso_U_22
_atom_site_aniso_U_33
_atom_site_aniso_U_23
_atom_site_aniso_U_13
_atom_site_aniso_U_12
B1 0.0238(10) 0.0157(8) 0.0159(8) -0.0029(6) -0.0053(7) 0.0055(7)
N1 0.0269(8) 0.0170(6) 0.0130(6) -0.0060(5) -0.0064(6) 0.0067(5)
O1 0.0260(7) 0.0220(6) 0.0201(6) -0.0082(4) -0.0100(5) 0.0122(5)
O2 0.0292(7) 0.0258(6) 0.0222(6) -0.0127(5) -0.0119(5) 0.0155(5)
O3 0.0305(7) 0.0298(6) 0.0159(6) -0.0115(5) -0.0111(5) 0.0155(5)
O4 0.0261(7) 0.0240(6) 0.0179(6) -0.0087(4) -0.0117(5) 0.0101(5)
O5 0.0284(7) 0.0278(6) 0.0187(6) -0.0134(5) -0.0114(5) 0.0160(5)
O6 0.0283(7) 0.0250(6) 0.0191(6) -0.0086(4) -0.0115(5) 0.0148(5)
C1 0.0231(9) 0.0144(7) 0.0159(8) -0.0022(6) -0.0045(6) 0.0038(6)
C2 0.0234(9) 0.0167(7) 0.0152(7) -0.0024(6) -0.0064(6) 0.0073(6)
C3 0.0220(9) 0.0178(7) 0.0188(8) -0.0037(6) -0.0041(7) 0.0078(6)
C4 0.0232(9) 0.0203(7) 0.0207(8) -0.0039(6) -0.0102(7) 0.0060(6)
C5 0.0270(9) 0.0176(7) 0.0172(8) -0.0053(6) -0.0079(7) 0.0044(6)
C6 0.0225(9) 0.0121(6) 0.0132(7) -0.0026(5) -0.0044(6) 0.0034(6)
C7 0.0226(8) 0.0154(7) 0.0131(7) -0.0020(5) -0.0081(6) 0.0051(6)
C8 0.0202(8) 0.0130(7) 0.0145(7) -0.0026(5) -0.0039(6) 0.0044(6)
C9 0.0233(9) 0.0144(7) 0.0138(7) -0.0040(5) -0.0063(6) 0.0051(6)
C10 0.0213(9) 0.0160(7) 0.0175(8) -0.0044(5) -0.0058(6) 0.0067(6)

loop_
_atom_type_symbol
_atom_type_description
_atom_type_scat_dispersion_real
_atom_type_scat_dispersion_imag
_atom_type_scat_source
C C 0.0033 0.0016 'International Tables Vol C Tables 4.2.6.8 and 6.1.1.4'
H H 0.0000 0.0000 'International Tables Vol C Tables 4.2.6.8 and 6.1.1.4'
B B 0.0013 0.0007 'International Tables Vol C Tables 4.2.6.8 and 6.1.1.4'
N N 0.0061 0.0033 'International Tables Vol C Tables 4.2.6.8 and 6.1.1.4'
O O 0.0106 0.0060 'International Tables Vol C Tables 4.2.6.8 and 6.1.1.4'

loop_
_geom_angle_atom_site_label_1
_geom_angle_atom_site_label_2
_geom_angle_atom_site_label_3
_geom_angle
_geom_angle_site_symmetry_1
_geom_angle_site_symmetry_3
O1 B1 O2 126.11(15) . .
O1 B1 C1 115.66(15) . .
O2 B1 C1 118.20(15) . .
C3 N1 C2 121.98(14) . .
C5 C1 C2 117.19(15) . .
C5 C1 B1 123.68(15) . .
C2 C1 B1 119.14(15) . .
N1 C2 C1 121.00(15) . .
N1 C3 C4 120.13(15) . .
C3 C4 C5 118.83(16) . .
C1 C5 C4 120.87(16) . .
C7 C6 C8 117.59(15) . 2_575
C7 C6 C9 113.43(14) . .
C8 C6 C9 128.90(14) 2_575 .
C8 C7 C6 124.41(15) . .
C7 C8 C6 117.99(14) . 2_575
C7 C8 C10 113.09(14) . .
C6 C8 C10 128.89(15) 2_575 .
O4 C9 O3 121.23(15) . .
O4 C9 C6 119.67(14) . .
O3 C9 C6 119.02(14) . .
O6 C10 O5 122.60(14) . .
O6 C10 C8 118.78(15) . .
O5 C10 C8 118.62(14) . .

loop_
_geom_bond_atom_site_label_1
_geom_bond_atom_site_label_2
_geom_bond_distance
_geom_bond_site_symmetry_2
B1 O1 1.339(2) .
B1 O2 1.340(2) .
B1 C1 1.571(2) .
N1 C3 1.326(2) .
N1 C2 1.328(2) .
O3 C9 1.278(2) .
O4 C9 1.215(2) .
O5 C10 1.279(2) .
O6 C10 1.2154(19) .
C1 C5 1.374(2) .
C1 C2 1.379(2) .
C3 C4 1.360(2) .
C4 C5 1.380(2) .
C6 C7 1.383(2) .
C6 C8 1.397(2) 2_575
C6 C9 1.512(2) .
C7 C8 1.382(2) .
C8 C6 1.397(2) 2_575
C8 C10 1.511(2) .

loop_
_geom_torsion_atom_site_label_1
_geom_torsion_atom_site_label_2
_geom_torsion_atom_site_label_3
_geom_torsion_atom_site_label_4
_geom_torsion
_geom_torsion_site_symmetry_1
_geom_torsion_site_symmetry_4
O1 B1 C1 C5 -176.42(14) . .
O2 B1 C1 C5 1.8(2) . .
O1 B1 C1 C2 3.4(2) . .
O2 B1 C1 C2 -178.39(14) . .
C3 N1 C2 C1 -0.2(2) . .
C5 C1 C2 N1 0.5(2) . .
B1 C1 C2 N1 -179.31(14) . .
C2 N1 C3 C4 -0.4(2) . .
N1 C3 C4 C5 0.6(2) . .
C2 C1 C5 C4 -0.3(2) . .
B1 C1 C5 C4 179.53(14) . .
C3 C4 C5 C1 -0.3(2) . .
C8 C6 C7 C8 -1.1(3) 2_575 .
C9 C6 C7 C8 176.06(14) . .
C6 C7 C8 C6 1.1(3) . 2_575
C6 C7 C8 C10 -177.28(14) . .
C7 C6 C9 O4 9.2(2) . .
C8 C6 C9 O4 -174.04(15) 2_575 .
C7 C6 C9 O3 -167.64(14) . .
C8 C6 C9 O3 9.2(2) 2_575 .
C7 C8 C10 O6 8.4(2) . .
C6 C8 C10 O6 -169.81(15) 2_575 .
C7 C8 C10 O5 -171.65(14) . .
C6 C8 C10 O5 10.2(3) 2_575 .
